data_7016370
loop_
_publ_author_name
'Cooke, Gareth'
'O M\'aille, Gear\'oid M'
'Quesada, Roberto'
'Wang, Longsheng'
'Varughese, Sunil'
'Draper, Sylvia M.'

_publ_section_title
;
 Substituted pyridazines as ligands in homoleptic (fac and mer) and
 heteroleptic Ru(ii) complexes.
;
_journal_issue 32
_journal_name_full 'Dalton transactions (Cambridge, England : 2003)'
_journal_page_first 8206
_journal_page_last 8212
_journal_paper_doi 10.1039/c1dt10340g
_journal_volume 40
_journal_year 2011
_chemical_formula_sum 'C90 H54 F12 N12 O6 P2 Ru'
_chemical_formula_weight 1790.50
_chemical_name_systematic
;
?
;
_space_group_IT_number 147
_symmetry_cell_setting hexagonal
_symmetry_space_group_name_Hall '-P 3'
_symmetry_space_group_name_H-M 'P -3'
_atom_sites_solution_hydrogens geom
_atom_sites_solution_primary direct
_atom_sites_solution_secondary difmap
_audit_creation_method SHELXL-97
_cell_angle_alpha 90.00
_cell_angle_beta 90.00
_cell_angle_gamma 120.00
_cell_formula_units_Z 2
_cell_length_a 18.443(4)
_cell_length_b 18.443(4)
_cell_length_c 12.820(3)
_cell_measurement_reflns_used 3267
_cell_measurement_temperature 150(2)
_cell_measurement_theta_max 24.6
_cell_measurement_theta_min 2.6
_cell_volume 3776.4(15)
_computing_cell_refinement SAINTPLUS
_computing_data_collection SMART
_computing_data_reduction SAINTPLUS
_computing_structure_refinement 'SHELXTL (Sheldrick, 1997)'
_computing_structure_solution 'SHELXTL (Sheldrick, 1990)'
_diffrn_ambient_temperature 150(2)
_diffrn_measured_fraction_theta_full 1.000
_diffrn_measured_fraction_theta_max 1.000
_diffrn_measurement_device_type 'Bruker APEX CCD Area Detector'
_diffrn_measurement_method 'phi and omega scan'
_diffrn_radiation_monochromator graphite
_diffrn_radiation_source 'fine-focus sealed tube'
_diffrn_radiation_type MoK\a
_diffrn_radiation_wavelength 0.71073
_diffrn_reflns_av_R_equivalents 0.0603
_diffrn_reflns_av_sigmaI/netI 0.1223
_diffrn_reflns_limit_h_max 16
_diffrn_reflns_limit_h_min -21
_diffrn_reflns_limit_k_max 21
_diffrn_reflns_limit_k_min -19
_diffrn_reflns_limit_l_max 6
_diffrn_reflns_limit_l_min -15
_diffrn_reflns_number 10277
_diffrn_reflns_theta_full 24.97
_diffrn_reflns_theta_max 24.97
_diffrn_reflns_theta_min 1.27
_exptl_absorpt_coefficient_mu 0.335
_exptl_absorpt_correction_T_max 0.9705
_exptl_absorpt_correction_T_min 0.9361
_exptl_absorpt_correction_type multi-scan
_exptl_absorpt_process_details 'SADABS; Sheldrick, 1997'
_exptl_crystal_colour Purple
_exptl_crystal_density_diffrn 1.544
_exptl_crystal_density_method 'not measured'
_exptl_crystal_description Blocks
_exptl_crystal_F_000 1783
_exptl_crystal_size_max 0.20
_exptl_crystal_size_mid 0.14
_exptl_crystal_size_min 0.09
_refine_diff_density_max 0.693
_refine_diff_density_min -0.800
_refine_diff_density_rms 0.115
_refine_ls_extinction_method none
_refine_ls_goodness_of_fit_ref 0.951
_refine_ls_hydrogen_treatment constr
_refine_ls_matrix_type full
_refine_ls_number_parameters 366
_refine_ls_number_reflns 4435
_refine_ls_number_restraints 0
_refine_ls_restrained_S_all 0.951
_refine_ls_R_factor_all 0.1091
_refine_ls_R_factor_gt 0.0625
_refine_ls_shift/su_max 0.000
_refine_ls_shift/su_mean 0.000
_refine_ls_structure_factor_coef Fsqd
_refine_ls_weighting_details 'calc w=1/[\s^2^(Fo^2^)+(0.1058P)^2^+0.0000P] where P=(Fo^2^+2Fc^2^)/3'
_refine_ls_weighting_scheme calc
_refine_ls_wR_factor_gt 0.1732
_refine_ls_wR_factor_ref 0.1925
_reflns_number_gt 2548
_reflns_number_total 4435
_reflns_threshold_expression >2sigma(I)
_cod_data_source_file c1dt10340g.txt
_cod_data_source_block gc21
_cod_depositor_comments
;
The following automatic conversions were performed:

'_symmetry_cell_setting' value 'Hexagonal' changed to 'hexagonal'
according to /home/saulius/struct/CIF-dictionaries/cif_core.dic
dictionary named 'cif_core.dic' version 2.4.1 from
2010-06-29.

'_exptl_absorpt_correction_type' value 'Multi-scan'
changed to 'multi-scan' according to
/home/saulius/struct/CIF-dictionaries/cif_core.dic dictionary named
'cif_core.dic' version 2.4.1 from 2010-06-29.

Automatic conversion script
Id: cif_fix_values 1715 2011-07-08 13:25:40Z adriana 

2018-09-19
Z value and formula fixed to values more according to usual
chemical conventions.                 miguel
;
_cod_original_formula_sum 'C180 H108 F22 N24 O12 P3 Ru2'
_cod_original_formula_weight 3511.95
_cod_original_formula_units_Z 1
_cod_original_cell_volume 3776(3)
_cod_database_code 7016370

loop_
_symmetry_equiv_pos_as_xyz
'x, y, z'
'-y, x-y, z'
'-x+y, -x, z'
'-x, -y, -z'
'y, -x+y, -z'
'x-y, x, -z'

loop_
_atom_site_label
_atom_site_type_symbol
_atom_site_fract_x
_atom_site_fract_y
_atom_site_fract_z
_atom_site_U_iso_or_equiv
_atom_site_adp_type
_atom_site_occupancy
_atom_site_symmetry_multiplicity
_atom_site_calc_flag
_atom_site_refinement_flags
Ru1 Ru 0.3333 0.6667 -0.04822(7) 0.0315(3) Uani 1 3 d S
N1 N 0.3874(3) 0.6139(2) 0.0335(3) 0.0291(10) Uani 1 1 d .
N2 N 0.2899(2) 0.5540(3) -0.1224(4) 0.0325(11) Uani 1 1 d .
N7 N 0.5244(5) 0.7142(5) 0.3185(6) 0.101(2) Uani 1 1 d .
N8 N 0.4453(3) 0.6580(3) 0.1048(4) 0.0339(11) Uani 1 1 d .
C1 C 0.3890(4) 0.4400(4) 0.3276(5) 0.0577(18) Uani 1 1 d .
H1 H 0.3346 0.4323 0.3170 0.069 Uiso 1 1 calc R
C2 C 0.4028(5) 0.4007(4) 0.4105(6) 0.070(2) Uani 1 1 d .
H2 H 0.3581 0.3655 0.4558 0.084 Uiso 1 1 calc R
C3 C 0.4811(5) 0.4130(4) 0.4268(6) 0.062(2) Uani 1 1 d .
H3 H 0.4917 0.3874 0.4846 0.074 Uiso 1 1 calc R
C4 C 0.5435(5) 0.4614(4) 0.3606(5) 0.0570(19) Uani 1 1 d .
H4 H 0.5978 0.4691 0.3720 0.068 Uiso 1 1 calc R
C5 C 0.5300(4) 0.5005(4) 0.2760(5) 0.0483(16) Uani 1 1 d .
H5 H 0.5746 0.5342 0.2298 0.058 Uiso 1 1 calc R
C6 C 0.4523(4) 0.4900(3) 0.2598(5) 0.0370(14) Uani 1 1 d .
C7 C 0.4352(3) 0.5322(3) 0.1714(5) 0.0358(14) Uani 1 1 d .
C8 C 0.3780(3) 0.4870(3) 0.0928(4) 0.0326(13) Uani 1 1 d .
C9 C 0.3356(4) 0.3943(3) 0.0893(5) 0.0398(14) Uani 1 1 d .
C10 C 0.3803(4) 0.3552(4) 0.0606(5) 0.0532(18) Uani 1 1 d .
H10 H 0.4387 0.3875 0.0473 0.064 Uiso 1 1 calc R
C11 C 0.3397(6) 0.2699(5) 0.0515(6) 0.075(2) Uani 1 1 d .
H11 H 0.3701 0.2431 0.0313 0.090 Uiso 1 1 calc R
C12 C 0.2543(6) 0.2219(5) 0.0718(7) 0.080(3) Uani 1 1 d .
H12 H 0.2264 0.1627 0.0655 0.096 Uiso 1 1 calc R
C13 C 0.2115(5) 0.2606(4) 0.1005(6) 0.068(2) Uani 1 1 d .
H13 H 0.1532 0.2282 0.1146 0.081 Uiso 1 1 calc R
C14 C 0.2516(4) 0.3468(4) 0.1096(5) 0.0483(16) Uani 1 1 d .
H14 H 0.2208 0.3731 0.1300 0.058 Uiso 1 1 calc R
C15 C 0.4720(3) 0.6199(3) 0.1683(4) 0.0335(13) Uani 1 1 d .
C16 C 0.5422(4) 0.6774(4) 0.2369(5) 0.0442(15) Uani 1 1 d .
C18 C 0.5968(7) 0.7711(5) 0.3803(7) 0.086(3) Uani 1 1 d .
H18 H 0.5902 0.7983 0.4395 0.103 Uiso 1 1 calc R
C19 C 0.6169(3) 0.6922(4) 0.2114(6) 0.058(2) Uani 1 1 d .
H19 H 0.6249 0.6646 0.1538 0.069 Uiso 1 1 calc R
C20 C 0.6799(5) 0.7460(5) 0.2670(10) 0.107(4) Uani 1 1 d .
H20 H 0.7346 0.7590 0.2462 0.128 Uiso 1 1 calc R
C21 C 0.6722(7) 0.7848(6) 0.3537(9) 0.099(3) Uani 1 1 d .
H21 H 0.7199 0.8209 0.3941 0.119 Uiso 1 1 calc R
C22 C 0.3591(3) 0.5313(3) 0.0189(4) 0.0304(13) Uani 1 1 d .
C23 C 0.3085(3) 0.4987(3) -0.0775(4) 0.0323(13) Uani 1 1 d .
C24 C 0.2857(3) 0.4231(3) -0.1240(5) 0.0401(15) Uani 1 1 d .
H24 H 0.3004 0.3856 -0.0927 0.048 Uiso 1 1 calc R
C25 C 0.2413(4) 0.4018(4) -0.2165(5) 0.0487(17) Uani 1 1 d .
H25 H 0.2257 0.3497 -0.2491 0.058 Uiso 1 1 calc R
C26 C 0.2196(4) 0.4561(4) -0.2613(5) 0.0484(16) Uani 1 1 d .
H26 H 0.1879 0.4425 -0.3239 0.058 Uiso 1 1 calc R
C27 C 0.2461(4) 0.5313(4) -0.2109(5) 0.0421(15) Uani 1 1 d .
H27 H 0.2321 0.5697 -0.2414 0.050 Uiso 1 1 calc R
P1 P 0.3333 0.6667 0.5031(3) 0.0570(9) Uani 1 3 d S
F2 F 0.3333 0.6667 0.3805(8) 0.175(5) Uani 1 3 d S
F1 F 0.3333 0.6667 0.6203(8) 0.154(4) Uani 1 3 d S
F3 F 0.4245(6) 0.6948(12) 0.5347(8) 0.236(5) Uani 1 1 d .
P3 P 0.0000 1.0000 0.0000 0.45(3) Uani 1 6 d S
F34 F 0.0645(11) 0.9942(17) 0.073(2) 0.458(18) Uani 1 1 d .
F62 F 0.3936(7) 0.7535(5) 0.4683(9) 0.203(4) Uani 1 1 d .
C210 C 0.0655(5) 0.1849(5) 0.6332(6) 0.061(2) Uani 1 1 d .
C201 C 0.1502(8) 0.2524(9) 0.5926(9) 0.138(4) Uani 1 1 d .
C200 C 0.1028(11) 0.1807(14) 0.729(2) 0.265(10) Uani 1 1 d .
O2 O 0.0319(12) 0.2285(14) 0.634(2) 0.451(18) Uani 1 1 d .
C202 C -0.0100(16) 0.1185(15) 0.6795(19) 0.318(15) Uani 1 1 d .
O3 O 0.043(3) 0.131(2) 0.555(2) 0.86(6) Uani 1 1 d .

loop_
_atom_site_aniso_label
_atom_site_aniso_U_11
_atom_site_aniso_U_22
_atom_site_aniso_U_33
_atom_site_aniso_U_23
_atom_site_aniso_U_13
_atom_site_aniso_U_12
Ru1 0.0261(3) 0.0261(3) 0.0421(5) 0.000 0.000 0.01306(16)
N1 0.024(2) 0.024(2) 0.038(3) -0.001(2) 0.002(2) 0.0106(19)
N2 0.024(2) 0.029(2) 0.043(3) -0.004(2) -0.003(2) 0.012(2)
N7 0.125(7) 0.084(5) 0.066(5) -0.005(4) -0.022(5) 0.032(5)
N8 0.024(2) 0.030(3) 0.045(3) -0.003(2) -0.002(2) 0.012(2)
C1 0.054(4) 0.051(4) 0.066(5) 0.010(4) -0.003(4) 0.025(4)
C2 0.086(6) 0.059(5) 0.060(5) 0.013(4) 0.004(4) 0.033(5)
C3 0.090(6) 0.054(4) 0.049(5) -0.005(4) -0.019(4) 0.042(4)
C4 0.071(5) 0.064(5) 0.055(5) -0.007(4) -0.017(4) 0.048(4)
C5 0.049(4) 0.053(4) 0.053(4) 0.001(3) -0.006(3) 0.033(3)
C6 0.040(3) 0.026(3) 0.045(4) -0.004(3) -0.005(3) 0.016(3)
C7 0.028(3) 0.034(3) 0.049(4) -0.001(3) 0.003(3) 0.018(3)
C8 0.029(3) 0.029(3) 0.047(4) 0.001(3) 0.006(3) 0.020(3)
C9 0.045(4) 0.031(3) 0.047(4) -0.002(3) -0.007(3) 0.022(3)
C10 0.059(4) 0.047(4) 0.065(5) -0.012(3) -0.015(4) 0.036(3)
C11 0.119(7) 0.055(5) 0.080(6) -0.016(4) -0.025(5) 0.066(5)
C12 0.115(7) 0.033(4) 0.087(6) -0.012(4) -0.026(6) 0.034(5)
C13 0.067(5) 0.037(4) 0.078(6) 0.000(4) -0.007(4) 0.009(4)
C14 0.045(4) 0.034(3) 0.059(4) -0.001(3) -0.002(3) 0.015(3)
C15 0.029(3) 0.028(3) 0.043(4) 0.000(3) 0.000(3) 0.013(3)
C16 0.056(4) 0.029(3) 0.049(4) 0.000(3) -0.011(3) 0.022(3)
C18 0.106(7) 0.059(5) 0.062(6) -0.015(4) -0.025(5) 0.018(5)
C19 0.020(3) 0.038(4) 0.111(6) -0.033(4) -0.022(4) 0.012(3)
C20 0.059(5) 0.073(6) 0.191(12) -0.033(7) -0.040(7) 0.036(5)
C21 0.087(7) 0.066(6) 0.127(9) -0.022(6) -0.070(7) 0.026(5)
C22 0.022(3) 0.030(3) 0.042(3) -0.003(3) 0.002(2) 0.015(2)
C23 0.024(3) 0.028(3) 0.045(4) -0.005(3) 0.000(3) 0.013(2)
C24 0.037(3) 0.033(3) 0.053(4) -0.003(3) -0.002(3) 0.020(3)
C25 0.048(4) 0.035(3) 0.060(5) -0.015(3) -0.010(3) 0.019(3)
C26 0.046(4) 0.045(4) 0.051(4) -0.012(3) -0.016(3) 0.019(3)
C27 0.042(4) 0.038(3) 0.045(4) -0.003(3) -0.004(3) 0.020(3)
P1 0.0546(13) 0.0546(13) 0.062(2) 0.000 0.000 0.0273(6)
F2 0.225(9) 0.225(9) 0.074(8) 0.000 0.000 0.112(4)
F1 0.199(8) 0.199(8) 0.065(7) 0.000 0.000 0.099(4)
F3 0.166(8) 0.379(17) 0.184(9) 0.024(11) -0.030(7) 0.154(11)
P3 0.112(6) 0.112(6) 1.11(8) 0.000 0.000 0.056(3)
F34 0.177(13) 0.233(15) 0.98(6) 0.03(4) -0.04(2) 0.116(12)
F62 0.172(8) 0.116(6) 0.262(12) 0.002(7) 0.046(9) 0.027(5)
C210 0.055(5) 0.065(5) 0.060(5) -0.012(4) -0.016(4) 0.027(4)
C201 0.119(10) 0.175(12) 0.110(9) -0.003(9) -0.028(8) 0.065(9)
C200 0.134(14) 0.30(2) 0.35(3) 0.07(2) 0.003(17) 0.102(17)
O2 0.33(2) 0.48(3) 0.70(4) 0.38(3) 0.23(3) 0.31(2)
C202 0.24(2) 0.24(2) 0.27(3) 0.02(2) 0.00(2) -0.038(19)
O3 0.87(8) 0.51(4) 0.51(5) -0.27(4) 0.46(6) -0.16(5)

loop_
_atom_type_symbol
_atom_type_description
_atom_type_scat_dispersion_real
_atom_type_scat_dispersion_imag
_atom_type_scat_source
C C 0.0033 0.0016 'International Tables Vol C Tables 4.2.6.8 and 6.1.1.4'
H H 0.0000 0.0000 'International Tables Vol C Tables 4.2.6.8 and 6.1.1.4'
F F 0.0171 0.0103 'International Tables Vol C Tables 4.2.6.8 and 6.1.1.4'
N N 0.0061 0.0033 'International Tables Vol C Tables 4.2.6.8 and 6.1.1.4'
P P 0.1023 0.0942 'International Tables Vol C Tables 4.2.6.8 and 6.1.1.4'
Ru Ru -1.2594 0.8363 'International Tables Vol C Tables 4.2.6.8 and 6.1.1.4'
O O 0.0106 0.0060 'International Tables Vol C Tables 4.2.6.8 and 6.1.1.4'

loop_
_geom_angle_atom_site_label_1
_geom_angle_atom_site_label_2
_geom_angle_atom_site_label_3
_geom_angle
_geom_angle_site_symmetry_1
_geom_angle_site_symmetry_3
N1 Ru1 N1 95.11(17) 2_665 3_565
N1 Ru1 N1 95.11(17) 2_665 .
N1 Ru1 N1 95.11(17) 3_565 .
N1 Ru1 N2 87.11(17) 2_665 3_565
N1 Ru1 N2 77.73(17) 3_565 3_565
N1 Ru1 N2 172.68(17) . 3_565
N1 Ru1 N2 77.73(17) 2_665 2_665
N1 Ru1 N2 172.68(17) 3_565 2_665
N1 Ru1 N2 87.11(17) . 2_665
N2 Ru1 N2 100.18(17) 3_565 2_665
N1 Ru1 N2 172.68(17) 2_665 .
N1 Ru1 N2 87.11(17) 3_565 .
N1 Ru1 N2 77.73(17) . .
N2 Ru1 N2 100.18(17) 3_565 .
N2 Ru1 N2 100.18(17) 2_665 .
N8 N1 C22 121.5(4) . .
N8 N1 Ru1 120.4(3) . .
C22 N1 Ru1 118.0(3) . .
C27 N2 C23 117.9(5) . .
C27 N2 Ru1 125.5(4) . .
C23 N2 Ru1 116.6(4) . .
C16 N7 C18 114.3(8) . .
C15 N8 N1 119.8(4) . .
C6 C1 C2 121.4(7) . .
C6 C1 H1 119.3 . .
C2 C1 H1 119.3 . .
C3 C2 C1 119.3(7) . .
C3 C2 H2 120.4 . .
C1 C2 H2 120.4 . .
C4 C3 C2 119.9(7) . .
C4 C3 H3 120.1 . .
C2 C3 H3 120.1 . .
C3 C4 C5 121.3(7) . .
C3 C4 H4 119.4 . .
C5 C4 H4 119.4 . .
C6 C5 C4 119.6(6) . .
C6 C5 H5 120.2 . .
C4 C5 H5 120.2 . .
C5 C6 C1 118.6(6) . .
C5 C6 C7 121.5(5) . .
C1 C6 C7 119.9(5) . .
C8 C7 C15 117.0(5) . .
C8 C7 C6 122.0(5) . .
C15 C7 C6 120.9(5) . .
C7 C8 C22 118.2(5) . .
C7 C8 C9 121.1(5) . .
C22 C8 C9 120.7(5) . .
C14 C9 C10 119.5(6) . .
C14 C9 C8 120.5(5) . .
C10 C9 C8 120.0(5) . .
C11 C10 C9 119.7(7) . .
C11 C10 H10 120.2 . .
C9 C10 H10 120.2 . .
C10 C11 C12 120.6(7) . .
C10 C11 H11 119.7 . .
C12 C11 H11 119.7 . .
C13 C12 C11 119.3(7) . .
C13 C12 H12 120.4 . .
C11 C12 H12 120.4 . .
C12 C13 C14 120.8(7) . .
C12 C13 H13 119.6 . .
C14 C13 H13 119.6 . .
C9 C14 C13 120.2(6) . .
C9 C14 H14 119.9 . .
C13 C14 H14 119.9 . .
N8 C15 C7 122.3(5) . .
N8 C15 C16 114.2(5) . .
C7 C15 C16 123.5(5) . .
C19 C16 N7 125.2(7) . .
C19 C16 C15 116.9(6) . .
N7 C16 C15 117.8(6) . .
C21 C18 N7 119.6(9) . .
C21 C18 H18 120.2 . .
N7 C18 H18 120.2 . .
C20 C19 C16 118.0(8) . .
C20 C19 H19 121.0 . .
C16 C19 H19 121.0 . .
C19 C20 C21 123.9(9) . .
C19 C20 H20 118.1 . .
C21 C20 H20 118.1 . .
C18 C21 C20 118.9(8) . .
C18 C21 H21 120.6 . .
C20 C21 H21 120.6 . .
N1 C22 C8 119.6(5) . .
N1 C22 C23 112.4(5) . .
C8 C22 C23 128.0(5) . .
N2 C23 C24 120.9(5) . .
N2 C23 C22 113.2(4) . .
C24 C23 C22 125.8(5) . .
C23 C24 C25 119.9(5) . .
C23 C24 H24 120.0 . .
C25 C24 H24 120.0 . .
C26 C25 C24 119.8(5) . .
C26 C25 H25 120.1 . .
C24 C25 H25 120.1 . .
C25 C26 C27 116.8(6) . .
C25 C26 H26 121.6 . .
C27 C26 H26 121.6 . .
N2 C27 C26 124.6(6) . .
N2 C27 H27 117.7 . .
C26 C27 H27 117.7 . .
F62 P1 F62 111.4(4) 2_665 .
F62 P1 F62 111.4(4) 2_665 3_565
F62 P1 F62 111.4(4) . 3_565
F62 P1 F1 107.4(4) 2_665 .
F62 P1 F1 107.4(4) . .
F62 P1 F1 107.4(4) 3_565 .
F62 P1 F3 67.4(5) 2_665 2_665
F62 P1 F3 67.7(5) . 2_665
F62 P1 F3 177.7(6) 3_565 2_665
F1 P1 F3 74.8(4) . 2_665
F62 P1 F3 67.7(5) 2_665 3_565
F62 P1 F3 177.7(6) . 3_565
F62 P1 F3 67.4(5) 3_565 3_565
F1 P1 F3 74.8(4) . 3_565
F3 P1 F3 113.4(3) 2_665 3_565
F62 P1 F3 177.7(6) 2_665 .
F62 P1 F3 67.4(5) . .
F62 P1 F3 67.7(5) 3_565 .
F1 P1 F3 74.8(4) . .
F3 P1 F3 113.4(3) 2_665 .
F3 P1 F3 113.4(3) 3_565 .
F62 P1 F2 72.6(4) 2_665 .
F62 P1 F2 72.6(4) . .
F62 P1 F2 72.6(4) 3_565 .
F1 P1 F2 180.000(7) . .
F3 P1 F2 105.2(4) 2_665 .
F3 P1 F2 105.2(4) 3_565 .
F3 P1 F2 105.2(4) . .
P1 F3 F62 54.7(4) . .
P1 F3 F62 54.6(4) . 3_565
F62 F3 F62 93.7(8) . 3_565
F34 P3 F34 87.5(13) 6_665 5_455
F34 P3 F34 92.5(13) 6_665 .
F34 P3 F34 92.5(13) 5_455 .
F34 P3 F34 92.5(13) 6_665 2_675
F34 P3 F34 180.0(16) 5_455 2_675
F34 P3 F34 87.5(13) . 2_675
F34 P3 F34 180.000(4) 6_665 3_465
F34 P3 F34 92.5(13) 5_455 3_465
F34 P3 F34 87.5(13) . 3_465
F34 P3 F34 87.5(13) 2_675 3_465
F34 P3 F34 87.5(13) 6_665 4_575
F34 P3 F34 87.5(13) 5_455 4_575
F34 P3 F34 180.000(3) . 4_575
F34 P3 F34 92.5(13) 2_675 4_575
F34 P3 F34 92.5(13) 3_465 4_575
P1 F62 F3 57.8(5) . .
P1 F62 F3 57.7(4) . 2_665
F3 F62 F3 99.8(9) . 2_665
O2 C210 O3 115(3) . .
O2 C210 C200 115.9(16) . .
O3 C210 C200 126(3) . .
O2 C210 C202 87.8(15) . .
O3 C210 C202 82.7(14) . .
C200 C210 C202 83.6(13) . .
O2 C210 C201 96.6(11) . .
O3 C210 C201 99.1(14) . .
C200 C210 C201 90.7(10) . .
C202 C210 C201 173.9(15) . .
C210 C200 C202 48.7(10) . .
C210 O2 C202 50.7(12) . .
C210 C202 O3 45.8(11) . .
C210 C202 O2 41.5(8) . .
O3 C202 O2 71.6(16) . .
C210 C202 C200 47.8(10) . .
O3 C202 C200 81.8(19) . .
O2 C202 C200 73.4(11) . .
C210 O3 C202 51.5(10) . .

loop_
_geom_bond_atom_site_label_1
_geom_bond_atom_site_label_2
_geom_bond_distance
_geom_bond_site_symmetry_2
Ru1 N1 2.003(4) 2_665
Ru1 N1 2.003(4) 3_565
Ru1 N1 2.003(4) .
Ru1 N2 2.049(4) 3_565
Ru1 N2 2.049(4) 2_665
Ru1 N2 2.049(4) .
N1 N8 1.330(6) .
N1 C22 1.355(6) .
N2 C27 1.333(7) .
N2 C23 1.356(6) .
N7 C16 1.373(9) .
N7 C18 1.452(10) .
N8 C15 1.321(7) .
C1 C6 1.375(8) .
C1 C2 1.380(9) .
C1 H1 0.9500 .
C2 C3 1.361(10) .
C2 H2 0.9500 .
C3 C4 1.347(10) .
C3 H3 0.9500 .
C4 C5 1.392(9) .
C4 H4 0.9500 .
C5 C6 1.361(8) .
C5 H5 0.9500 .
C6 C7 1.497(8) .
C7 C8 1.394(8) .
C7 C15 1.407(7) .
C8 C22 1.403(7) .
C8 C9 1.482(7) .
C9 C14 1.372(8) .
C9 C10 1.388(8) .
C10 C11 1.369(9) .
C10 H10 0.9500 .
C11 C12 1.391(11) .
C11 H11 0.9500 .
C12 C13 1.355(10) .
C12 H12 0.9500 .
C13 C14 1.381(9) .
C13 H13 0.9500 .
C14 H14 0.9500 .
C15 C16 1.484(8) .
C16 C19 1.304(8) .
C18 C21 1.327(13) .
C18 H18 0.9500 .
C19 C20 1.301(10) .
C19 H19 0.9500 .
C20 C21 1.367(13) .
C20 H20 0.9500 .
C21 H21 0.9500 .
C22 C23 1.483(7) .
C23 C24 1.375(7) .
C24 C25 1.381(8) .
C24 H24 0.9500 .
C25 C26 1.376(8) .
C25 H25 0.9500 .
C26 C27 1.379(8) .
C26 H26 0.9500 .
C27 H27 0.9500 .
P1 F62 1.491(8) 2_665
P1 F62 1.491(8) .
P1 F62 1.491(8) 3_565
P1 F1 1.502(10) .
P1 F3 1.545(9) 2_665
P1 F3 1.545(9) 3_565
P1 F3 1.545(9) .
P1 F2 1.572(11) .
F3 F62 1.686(12) .
F3 F62 1.691(13) 3_565
P3 F34 1.560(16) 6_665
P3 F34 1.560(16) 5_455
P3 F34 1.560(16) .
P3 F34 1.560(16) 2_675
P3 F34 1.560(16) 3_465
P3 F34 1.560(16) 4_575
F62 F3 1.691(13) 2_665
C210 O2 1.237(15) .
C210 O3 1.32(2) .
C210 C200 1.42(2) .
C210 C202 1.44(2) .
C210 C201 1.522(15) .
C200 C202 1.91(3) .
O2 C202 1.87(3) .
C202 O3 1.83(3) .
